data_7244665
loop_
_publ_author_name
'Chen, Li'
'Niu, Shengtong'
'Lan, Shouang'
'Liu, Wenjun'
'Yang, Shuang'
'Fang, Xinqiang'

_publ_section_title
;
 Organocatalyzed trifunctionalization of alkynyl 1,2-diones for the
 concise synthesis of acyloxy allylidene malonates and
 \g-alkylidenebutenolides
;
_journal_issue 9
_journal_name_full 'Green Chemistry'
_journal_page_first 3623
_journal_page_last 3628
_journal_paper_doi 10.1039/D2GC00061J
_journal_volume 24
_journal_year 2022
_chemical_formula_sum 'C23 H20 O6'
_chemical_formula_weight 392.39
_space_group_crystal_system orthorhombic
_space_group_IT_number 56
_space_group_name_Hall '-P 2ab 2ac'
_space_group_name_H-M_alt 'P c c n'
_atom_sites_solution_hydrogens geom
_audit_creation_method SHELXL-2014/7
_audit_update_record
;
2021-12-29 deposited with the CCDC.	2022-03-11 downloaded from the CCDC.
;
_cell_angle_alpha 90
_cell_angle_beta 90
_cell_angle_gamma 90
_cell_formula_units_Z 8
_cell_length_a 12.0593(7)
_cell_length_b 16.1161(10)
_cell_length_c 20.7106(9)
_cell_measurement_reflns_used 19057
_cell_measurement_temperature 293(2)
_cell_measurement_theta_max 60.329
_cell_measurement_theta_min 3.984
_cell_volume 4025.1(4)
_computing_structure_refinement 'SHELXL-2014/7 (Sheldrick, 2014)'
_diffrn_ambient_temperature 293(2)
_diffrn_measured_fraction_theta_full 1.000
_diffrn_measured_fraction_theta_max 0.980
_diffrn_measurement_device_type CCD
_diffrn_radiation_type GaK\a
_diffrn_radiation_wavelength 1.3414
_diffrn_reflns_av_R_equivalents 0.0705
_diffrn_reflns_av_unetI/netI 0.0298
_diffrn_reflns_Laue_measured_fraction_full 1.000
_diffrn_reflns_Laue_measured_fraction_max 0.980
_diffrn_reflns_limit_h_max 15
_diffrn_reflns_limit_h_min -15
_diffrn_reflns_limit_k_max 20
_diffrn_reflns_limit_k_min -19
_diffrn_reflns_limit_l_max 26
_diffrn_reflns_limit_l_min -22
_diffrn_reflns_number 52295
_diffrn_reflns_point_group_measured_fraction_full 1.000
_diffrn_reflns_point_group_measured_fraction_max 0.980
_diffrn_reflns_theta_full 53.595
_diffrn_reflns_theta_max 61.012
_diffrn_reflns_theta_min 3.714
_exptl_absorpt_coefficient_mu 0.494
_exptl_absorpt_correction_type multi-scan
_exptl_absorpt_process_details sadabs
_exptl_crystal_colour colorless
_exptl_crystal_density_diffrn 1.295
_exptl_crystal_description block
_exptl_crystal_F_000 1648
_exptl_crystal_size_max 0.200
_exptl_crystal_size_mid 0.200
_exptl_crystal_size_min 0.200
_exptl_transmission_factor_max 0.864
_exptl_transmission_factor_min 0.864
_refine_diff_density_max 0.414
_refine_diff_density_min -0.291
_refine_diff_density_rms 0.064
_refine_ls_extinction_coef 0.0014(3)
_refine_ls_extinction_expression Fc^*^=kFc[1+0.001xFc^2^\l^3^/sin(2\q)]^-1/4^
_refine_ls_extinction_method 'SHELXL-2014/7 (Sheldrick 2014'
_refine_ls_goodness_of_fit_ref 1.070
_refine_ls_hydrogen_treatment constr
_refine_ls_matrix_type full
_refine_ls_number_parameters 266
_refine_ls_number_reflns 4591
_refine_ls_number_restraints 0
_refine_ls_restrained_S_all 1.070
_refine_ls_R_factor_all 0.0804
_refine_ls_R_factor_gt 0.0670
_refine_ls_shift/su_max 0.000
_refine_ls_shift/su_mean 0.000
_refine_ls_structure_factor_coef Fsqd
_refine_ls_weighting_details 'w=1/[\s^2^(Fo^2^)+(0.1099P)^2^+2.4210P] where P=(Fo^2^+2Fc^2^)/3'
_refine_ls_weighting_scheme calc
_refine_ls_wR_factor_gt 0.1843
_refine_ls_wR_factor_ref 0.2027
_reflns_Friedel_coverage 0.000
_reflns_number_gt 3706
_reflns_number_total 4591
_reflns_threshold_expression 'I > 2\s(I)'
_cod_data_source_file d2gc00061j2.cif
_cod_data_source_block CL-1_auto
_cod_depositor_comments 'Adding full bibliography for 7244664--7244667.cif.'
_cod_database_code 7244665
_shelx_shelxl_version_number 2014/7
_shelx_space_group_comment
;
The symmetry employed for this shelxl refinement is uniquely defined
by the following loop, which should always be used as a source of
symmetry information in preference to the above space-group names.
They are only intended as comments.
;
_shelx_estimated_absorpt_t_min 0.908
_shelx_estimated_absorpt_t_max 0.908

loop_
_space_group_symop_operation_xyz
'x, y, z'
'-x+1/2, -y+1/2, z'
'-x, y+1/2, -z+1/2'
'x+1/2, -y, -z+1/2'
'-x, -y, -z'
'x-1/2, y-1/2, -z'
'x, -y-1/2, z-1/2'
'-x-1/2, y, z-1/2'

loop_
_atom_site_label
_atom_site_type_symbol
_atom_site_fract_x
_atom_site_fract_y
_atom_site_fract_z
_atom_site_U_iso_or_equiv
_atom_site_adp_type
_atom_site_occupancy
_atom_site_site_symmetry_order
_atom_site_calc_flag
_atom_site_refinement_flags_posn
_atom_site_refinement_flags_adp
_atom_site_refinement_flags_occupancy
_atom_site_disorder_assembly
_atom_site_disorder_group
O8 O 0.20891(12) 0.62856(10) 0.44495(6) 0.0371(4) Uani 1 1 d . . . . .
O18 O 0.34879(12) 0.69051(10) 0.25139(6) 0.0364(4) Uani 1 1 d . . . . .
O9 O 0.52653(13) 0.31968(10) 0.48644(7) 0.0398(4) Uani 1 1 d . . . . .
O29 O 0.24489(15) 0.63320(11) 0.17260(7) 0.0476(4) Uani 1 1 d . . . . .
O28 O 0.08978(14) 0.50429(11) 0.23565(8) 0.0490(5) Uani 1 1 d . . . . .
O24 O 0.11914(14) 0.49925(11) 0.34329(8) 0.0507(5) Uani 1 1 d . . . . .
C1 C 0.33829(16) 0.51982(13) 0.42655(9) 0.0311(4) Uani 1 1 d . . . . .
C7 C 0.26929(15) 0.59115(13) 0.40804(9) 0.0312(4) Uani 1 1 d . . . . .
C6 C 0.41784(16) 0.48708(13) 0.38486(9) 0.0318(4) Uani 1 1 d . . . . .
H6 H 0.4270 0.5105 0.3442 0.038 Uiso 1 1 calc R U . . .
C20 C 0.27836(15) 0.61932(13) 0.33842(9) 0.0319(4) Uani 1 1 d . . . . .
C19 C 0.35726(16) 0.68089(13) 0.31800(9) 0.0321(4) Uani 1 1 d . . . . .
C4 C 0.46856(17) 0.38562(13) 0.46362(9) 0.0337(4) Uani 1 1 d . . . . .
C21 C 0.22197(17) 0.59260(14) 0.28585(9) 0.0352(5) Uani 1 1 d . . . . .
C5 C 0.48354(17) 0.42049(13) 0.40267(9) 0.0333(4) Uani 1 1 d . . . . .
H5 H 0.5366 0.3994 0.3745 0.040 Uiso 1 1 calc R U . . .
C2 C 0.32626(18) 0.48485(14) 0.48822(9) 0.0361(5) Uani 1 1 d . . . . .
H2 H 0.2749 0.5069 0.5170 0.043 Uiso 1 1 calc R U . . .
C17 C 0.42948(16) 0.72162(14) 0.35591(9) 0.0340(4) Uani 1 1 d . . . . .
H17 H 0.4230 0.7093 0.3996 0.041 Uiso 1 1 calc R U . . .
C22 C 0.26571(18) 0.63717(14) 0.22938(9) 0.0372(5) Uani 1 1 d . . . . .
C23 C 0.13676(18) 0.52766(15) 0.28376(10) 0.0391(5) Uani 1 1 d . . . . .
C11 C 0.51519(17) 0.78098(15) 0.34115(10) 0.0376(5) Uani 1 1 d . . . . .
C3 C 0.39013(18) 0.41818(15) 0.50615(9) 0.0397(5) Uani 1 1 d . . . . .
H3 H 0.3811 0.3946 0.5468 0.048 Uiso 1 1 calc R U . . .
C10 C 0.61588(18) 0.28863(15) 0.44804(10) 0.0383(5) Uani 1 1 d . . . . .
H10A H 0.5879 0.2709 0.4069 0.057 Uiso 1 1 calc R U . . .
H10B H 0.6499 0.2425 0.4697 0.057 Uiso 1 1 calc R U . . .
H10C H 0.6699 0.3317 0.4418 0.057 Uiso 1 1 calc R U . . .
C16 C 0.54070(19) 0.80881(16) 0.27882(11) 0.0454(6) Uani 1 1 d . . . . .
H16 H 0.4992 0.7903 0.2438 0.055 Uiso 1 1 calc R U . . .
C12 C 0.5766(2) 0.81115(18) 0.39301(12) 0.0526(7) Uani 1 1 d . . . . .
H12 H 0.5599 0.7937 0.4347 0.063 Uiso 1 1 calc R U . . .
C15 C 0.6271(2) 0.8635(2) 0.26920(14) 0.0593(7) Uani 1 1 d . . . . .
H15 H 0.6447 0.8809 0.2276 0.071 Uiso 1 1 calc R U . . .
C25 C 0.0424(2) 0.43008(19) 0.35231(13) 0.0602(8) Uani 1 1 d . . . . .
H25 H -0.0193 0.4344 0.3217 0.072 Uiso 1 1 calc R U . . .
C14 C 0.6879(2) 0.8927(2) 0.32126(16) 0.0697(9) Uani 1 1 d . . . . .
H14 H 0.7461 0.9295 0.3146 0.084 Uiso 1 1 calc R U . . .
C13 C 0.6621(3) 0.8669(2) 0.38322(15) 0.0690(9) Uani 1 1 d . . . . .
H13 H 0.7022 0.8870 0.4182 0.083 Uiso 1 1 calc R U . . .
C26 C 0.0003(3) 0.4381(2) 0.42062(16) 0.0747(9) Uani 1 1 d . . . . .
H26A H 0.0595 0.4265 0.4503 0.112 Uiso 1 1 calc R U . . .
H26B H -0.0591 0.3994 0.4274 0.112 Uiso 1 1 calc R U . . .
H26C H -0.0263 0.4935 0.4276 0.112 Uiso 1 1 calc R U . . .
C27 C 0.1053(4) 0.3518(2) 0.3409(2) 0.0996(15) Uani 1 1 d . . . . .
H27A H 0.1368 0.3527 0.2983 0.149 Uiso 1 1 calc R U . . .
H27B H 0.0561 0.3052 0.3447 0.149 Uiso 1 1 calc R U . . .
H27C H 0.1636 0.3469 0.3722 0.149 Uiso 1 1 calc R U . . .

loop_
_atom_site_aniso_label
_atom_site_aniso_U_11
_atom_site_aniso_U_22
_atom_site_aniso_U_33
_atom_site_aniso_U_23
_atom_site_aniso_U_13
_atom_site_aniso_U_12
O8 0.0349(8) 0.0498(9) 0.0266(7) -0.0048(6) 0.0025(5) 0.0020(6)
O18 0.0366(8) 0.0527(9) 0.0200(6) 0.0038(6) -0.0038(5) 0.0040(6)
O9 0.0406(8) 0.0509(9) 0.0281(7) 0.0112(6) 0.0022(6) 0.0065(7)
O29 0.0530(9) 0.0664(11) 0.0233(7) -0.0016(7) -0.0098(7) 0.0058(8)
O28 0.0425(9) 0.0664(11) 0.0381(9) -0.0150(8) -0.0123(7) -0.0011(8)
O24 0.0495(10) 0.0663(12) 0.0363(9) -0.0053(7) -0.0034(7) -0.0216(8)
C1 0.0290(9) 0.0440(11) 0.0204(8) 0.0008(7) 0.0000(7) -0.0017(8)
C7 0.0273(9) 0.0444(11) 0.0219(8) -0.0032(7) -0.0016(7) -0.0038(8)
C6 0.0338(10) 0.0447(11) 0.0169(8) 0.0032(7) -0.0006(7) -0.0011(8)
C20 0.0295(9) 0.0431(11) 0.0231(9) -0.0028(7) -0.0028(7) 0.0059(8)
C19 0.0315(9) 0.0452(11) 0.0197(8) 0.0039(7) -0.0009(7) 0.0060(8)
C4 0.0338(10) 0.0441(11) 0.0231(9) 0.0057(8) -0.0018(7) 0.0004(8)
C21 0.0315(10) 0.0483(11) 0.0256(9) -0.0046(8) -0.0050(7) 0.0063(8)
C5 0.0332(10) 0.0473(12) 0.0193(8) 0.0016(7) 0.0001(7) 0.0031(8)
C2 0.0345(10) 0.0514(12) 0.0225(9) 0.0025(8) 0.0057(7) -0.0006(9)
C17 0.0303(10) 0.0476(11) 0.0243(9) 0.0038(8) -0.0007(7) 0.0007(8)
C22 0.0353(10) 0.0523(12) 0.0239(9) 0.0001(8) -0.0064(8) 0.0072(9)
C23 0.0320(10) 0.0547(13) 0.0306(10) -0.0087(9) -0.0037(8) 0.0040(9)
C11 0.0293(9) 0.0503(12) 0.0331(10) 0.0079(9) -0.0008(8) 0.0012(9)
C3 0.0403(11) 0.0546(13) 0.0242(9) 0.0115(9) 0.0060(8) 0.0020(10)
C10 0.0374(11) 0.0482(12) 0.0293(10) 0.0053(8) -0.0021(8) 0.0046(9)
C16 0.0365(12) 0.0629(15) 0.0370(11) 0.0154(10) -0.0010(9) 0.0000(10)
C12 0.0462(13) 0.0704(17) 0.0411(12) 0.0104(11) -0.0077(10) -0.0186(12)
C15 0.0435(14) 0.0778(19) 0.0565(15) 0.0314(14) 0.0019(11) -0.0072(13)
C25 0.0566(16) 0.0703(18) 0.0537(15) -0.0169(13) 0.0073(12) -0.0297(14)
C14 0.0479(15) 0.086(2) 0.075(2) 0.0282(17) -0.0066(14) -0.0245(15)
C13 0.0564(16) 0.089(2) 0.0615(17) 0.0102(15) -0.0136(14) -0.0308(16)
C26 0.077(2) 0.073(2) 0.074(2) -0.0169(17) 0.0272(17) -0.0247(17)
C27 0.109(3) 0.066(2) 0.124(3) -0.025(2) 0.060(3) -0.031(2)

loop_
_atom_type_symbol
_atom_type_description
_atom_type_scat_dispersion_real
_atom_type_scat_dispersion_imag
_atom_type_scat_source
C C 0.0137 0.0067 'International Tables Vol C Tables 4.2.6.8 and 6.1.1.4'
H H 0.0000 0.0000 'International Tables Vol C Tables 4.2.6.8 and 6.1.1.4'
O O 0.0389 0.0241 'International Tables Vol C Tables 4.2.6.8 and 6.1.1.4'

loop_
_geom_angle_atom_site_label_1
_geom_angle_atom_site_label_2
_geom_angle_atom_site_label_3
_geom_angle
_geom_angle_site_symmetry_1
_geom_angle_site_symmetry_3
_geom_angle_publ_flag
C19 O18 C22 107.91(15) . . ?
C4 O9 C10 117.95(15) . . ?
C23 O24 C25 118.80(18) . . ?
C6 C1 C2 118.86(19) . . ?
C6 C1 C7 121.60(17) . . ?
C2 C1 C7 119.52(17) . . ?
O8 C7 C1 124.26(17) . . ?
O8 C7 C20 119.53(18) . . ?
C1 C7 C20 116.19(16) . . ?
C5 C6 C1 121.49(17) . . ?
C21 C20 C19 108.38(17) . . ?
C21 C20 C7 129.31(19) . . ?
C19 C20 C7 122.28(17) . . ?
C17 C19 O18 124.90(18) . . ?
C17 C19 C20 126.44(17) . . ?
O18 C19 C20 108.64(16) . . ?
O9 C4 C5 124.36(18) . . ?
O9 C4 C3 115.09(17) . . ?
C5 C4 C3 120.54(19) . . ?
C20 C21 C23 127.04(19) . . ?
C20 C21 C22 107.70(19) . . ?
C23 C21 C22 125.18(18) . . ?
C6 C5 C4 118.68(18) . . ?
C3 C2 C1 120.15(19) . . ?
C19 C17 C11 131.69(18) . . ?
O29 C22 O18 120.1(2) . . ?
O29 C22 C21 132.5(2) . . ?
O18 C22 C21 107.37(16) . . ?
O28 C23 O24 125.6(2) . . ?
O28 C23 C21 125.2(2) . . ?
O24 C23 C21 109.24(17) . . ?
C12 C11 C16 118.8(2) . . ?
C12 C11 C17 116.72(19) . . ?
C16 C11 C17 124.4(2) . . ?
C2 C3 C4 120.27(18) . . ?
C15 C16 C11 120.2(2) . . ?
C13 C12 C11 120.7(2) . . ?
C16 C15 C14 120.3(2) . . ?
O24 C25 C27 107.7(2) . . ?
O24 C25 C26 105.5(2) . . ?
C27 C25 C26 113.1(3) . . ?
C13 C14 C15 120.0(3) . . ?
C12 C13 C14 119.9(3) . . ?

loop_
_geom_bond_atom_site_label_1
_geom_bond_atom_site_label_2
_geom_bond_distance
_geom_bond_site_symmetry_2
_geom_bond_publ_flag
O8 C7 1.216(2) . ?
O18 C19 1.392(2) . ?
O18 C22 1.397(3) . ?
O9 C4 1.357(2) . ?
O9 C10 1.430(3) . ?
O29 C22 1.204(2) . ?
O28 C23 1.206(3) . ?
O24 C23 1.332(3) . ?
O24 C25 1.461(3) . ?
C1 C6 1.394(3) . ?
C1 C2 1.404(3) . ?
C1 C7 1.470(3) . ?
C7 C20 1.516(3) . ?
C6 C5 1.384(3) . ?
C20 C21 1.354(3) . ?
C20 C19 1.438(3) . ?
C19 C17 1.344(3) . ?
C4 C5 1.393(3) . ?
C4 C3 1.395(3) . ?
C21 C23 1.467(3) . ?
C21 C22 1.470(3) . ?
C2 C3 1.373(3) . ?
C17 C11 1.441(3) . ?
C11 C12 1.392(3) . ?
C11 C16 1.401(3) . ?
C16 C15 1.380(4) . ?
C12 C13 1.382(4) . ?
C15 C14 1.386(4) . ?
C25 C27 1.492(5) . ?
C25 C26 1.509(4) . ?
C14 C13 1.385(4) . ?

loop_
_geom_torsion_atom_site_label_1
_geom_torsion_atom_site_label_2
_geom_torsion_atom_site_label_3
_geom_torsion_atom_site_label_4
_geom_torsion
_geom_torsion_site_symmetry_1
_geom_torsion_site_symmetry_2
_geom_torsion_site_symmetry_3
_geom_torsion_site_symmetry_4
_geom_torsion_publ_flag
C6 C1 C7 O8 -170.41(19) . . . . ?
C2 C1 C7 O8 7.9(3) . . . . ?
C6 C1 C7 C20 8.1(3) . . . . ?
C2 C1 C7 C20 -173.60(18) . . . . ?
C2 C1 C6 C5 0.9(3) . . . . ?
C7 C1 C6 C5 179.28(18) . . . . ?
O8 C7 C20 C21 -94.3(3) . . . . ?
C1 C7 C20 C21 87.2(3) . . . . ?
O8 C7 C20 C19 88.1(2) . . . . ?
C1 C7 C20 C19 -90.5(2) . . . . ?
C22 O18 C19 C17 179.2(2) . . . . ?
C22 O18 C19 C20 0.6(2) . . . . ?
C21 C20 C19 C17 -179.3(2) . . . . ?
C7 C20 C19 C17 -1.3(3) . . . . ?
C21 C20 C19 O18 -0.7(2) . . . . ?
C7 C20 C19 O18 177.32(17) . . . . ?
C10 O9 C4 C5 6.1(3) . . . . ?
C10 O9 C4 C3 -173.73(19) . . . . ?
C19 C20 C21 C23 177.4(2) . . . . ?
C7 C20 C21 C23 -0.5(4) . . . . ?
C19 C20 C21 C22 0.6(2) . . . . ?
C7 C20 C21 C22 -177.32(19) . . . . ?
C1 C6 C5 C4 0.4(3) . . . . ?
O9 C4 C5 C6 179.11(19) . . . . ?
C3 C4 C5 C6 -1.1(3) . . . . ?
C6 C1 C2 C3 -1.7(3) . . . . ?
C7 C1 C2 C3 180.0(2) . . . . ?
O18 C19 C17 C11 -1.8(4) . . . . ?
C20 C19 C17 C11 176.6(2) . . . . ?
C19 O18 C22 O29 -178.3(2) . . . . ?
C19 O18 C22 C21 -0.3(2) . . . . ?
C20 C21 C22 O29 177.5(2) . . . . ?
C23 C21 C22 O29 0.6(4) . . . . ?
C20 C21 C22 O18 -0.2(2) . . . . ?
C23 C21 C22 O18 -177.08(19) . . . . ?
C25 O24 C23 O28 4.4(4) . . . . ?
C25 O24 C23 C21 -176.0(2) . . . . ?
C20 C21 C23 O28 -178.4(2) . . . . ?
C22 C21 C23 O28 -2.1(4) . . . . ?
C20 C21 C23 O24 2.0(3) . . . . ?
C22 C21 C23 O24 178.3(2) . . . . ?
C19 C17 C11 C12 -179.5(2) . . . . ?
C19 C17 C11 C16 -0.3(4) . . . . ?
C1 C2 C3 C4 1.0(3) . . . . ?
O9 C4 C3 C2 -179.8(2) . . . . ?
C5 C4 C3 C2 0.4(3) . . . . ?
C12 C11 C16 C15 1.7(4) . . . . ?
C17 C11 C16 C15 -177.6(2) . . . . ?
C16 C11 C12 C13 -0.8(4) . . . . ?
C17 C11 C12 C13 178.5(3) . . . . ?
C11 C16 C15 C14 -1.3(4) . . . . ?
C23 O24 C25 C27 84.3(3) . . . . ?
C23 O24 C25 C26 -154.7(3) . . . . ?
C16 C15 C14 C13 0.0(5) . . . . ?
C11 C12 C13 C14 -0.5(5) . . . . ?
C15 C14 C13 C12 0.9(5) . . . . ?
